data_7248994
loop_
_publ_author_name
'Ochsenbein, Philippe'
'Bonin, Michel'
'Fadaei-Tirani, Farzaneh'
'Lem\'ee, Marie-H\'el\`ene'
'Kieffer, J\'er\^ome'
'G\"orl, Daniel'
'El-Hajji, Mohamed'
'Schenk-Jo\&s, Kurt'

_publ_section_title
;
 A score and nine years of irbesartan
;
_journal_issue 34
_journal_name_full CrystEngComm
_journal_page_first 4566
_journal_page_last 4578
_journal_paper_doi 10.1039/D3CE01172K
_journal_volume 26
_journal_year 2024
_chemical_formula_moiety 'C25 H28 N6 O'
_chemical_formula_sum 'C25 H28 N6 O'
_chemical_formula_weight 428.53
_space_group_crystal_system trigonal
_space_group_IT_number 148
_space_group_name_Hall '-R 3'
_space_group_name_H-M_alt 'R -3 :H'
_atom_sites_solution_hydrogens mixed
_atom_sites_solution_primary dual
_atom_sites_solution_secondary difmap
_audit_creation_date 2023-05-29
_audit_creation_method
;
Olex2 1.5
(compiled 2023.03.06 svn.rbb2c1857 for OlexSys, GUI svn.r6748)
;
_audit_update_record
;
2023-05-30 deposited with the CCDC.	2024-05-20 downloaded from the CCDC.
;
_cell_angle_alpha 90
_cell_angle_beta 90
_cell_angle_gamma 120
_cell_formula_units_Z 18
_cell_length_a 37.2454(8)
_cell_length_b 37.2454(8)
_cell_length_c 9.65133(17)
_cell_measurement_reflns_used 7457
_cell_measurement_temperature 89.9(6)
_cell_measurement_theta_max 73.4430
_cell_measurement_theta_min 2.3540
_cell_volume 11594.8(4)
_computing_cell_refinement 'CrysAlisPro 1.171.41.122a (Rigaku OD, 2021)'
_computing_data_collection 'CrysAlisPro 1.171.41.122a (Rigaku OD, 2021)'
_computing_data_reduction 'CrysAlisPro 1.171.41.122a (Rigaku OD, 2021)'
_computing_molecular_graphics 'Olex2 1.5 (Dolomanov et al., 2009)'
_computing_publication_material 'Olex2 1.5 (Dolomanov et al., 2009)'
_computing_structure_refinement 'ShelXL 2018/3 (Sheldrick, 2015)'
_computing_structure_solution 'ShelXT 2018/2 (Sheldrick, 2015)'
_diffrn_ambient_environment N~2~
_diffrn_ambient_temperature 89.9(6)
_diffrn_detector 'Hybrid Pixel Array Detector'
_diffrn_detector_area_resol_mean 10.0000
_diffrn_detector_type 'HyPix-Arc 150'
_diffrn_measured_fraction_theta_full 1.000
_diffrn_measured_fraction_theta_max 0.992
_diffrn_measurement_details
;
List of Runs (angles in degrees, time in seconds):

  # Type    Start    End  Width  t~exp~   \w     \q     \k     \f   Frames
#--------------------------------------------------------------------------
  1  \w   -105.00 -36.00   0.50    2.00    --  -74.55 146.00  41.00  138
  2  \w     64.00 103.00   0.50    2.00    --   79.85-112.00-150.00   78
  3  \w     82.00 121.00   0.50    2.00    --   79.85 145.00-178.00   78
  4  \w     65.00  91.00   0.50    2.00    --   59.56  30.00-180.00   52
  5  \w     10.00  36.00   0.50    2.00    --   59.56 -30.00 -90.00   52
  6  \w     49.00  83.00   0.50    2.00    --   73.45 -95.00 -90.00   68
  7  \w   -122.00 -83.00   0.50    2.00    --  -74.55 -30.00-120.00   78
  8  \w   -112.00 -82.00   0.50    2.00    --  -75.95 -30.00 -90.00   60
  9  \w     82.00 118.00   0.50    2.00    --   79.85  30.00   0.00   72
 10  \w     35.00  66.00   0.50    2.00    --   79.85-111.00 -60.00   62
 11  \w     61.00  94.00   0.50    2.00    --   79.85-111.00 -90.00   66
 12  \w     38.00  71.00   0.50    2.00    --   79.85-111.00  30.00   66
 13  \w     56.00  81.00   0.50    2.00    --   79.85 -95.00  90.00   50
 14  \w     49.00  74.00   0.50    2.00    --   79.85 -95.00 -30.00   50
 15  \w     90.00 127.00   0.50    2.00    --   79.85  30.00-150.00   74
 16  \w     72.00 115.00   0.50    2.00    --   79.85  15.00  30.00   86
 17  \w     70.00 111.00   0.50    2.00    --   79.85  15.00 120.00   82
 18  \w     86.00 111.00   0.50    2.00    --   79.85  30.00 -90.00   50
 19  \w     36.00  69.00   0.50    2.00    --   79.85-111.00  60.00   66
 20  \w     78.00 103.00   0.50    2.00    --   79.85-111.00-120.00   50
 21  \w     63.00  96.00   0.50    2.00    --   79.85 156.00 154.00   66
 22  \w     46.00  71.00   0.50    2.00    --   79.85 -95.00 -90.00   50
 23  \w     45.00  70.00   0.50    2.00    --   79.85 -95.00 150.00   50
 24  \w     37.00 103.00   0.50    2.00    --   79.85-111.00 -30.00  132
 25  \w     84.00 114.00   0.50    2.00    --   79.85-136.00 -35.00   60
 26  \w     79.00 104.00   0.50    2.00    --   79.85 136.00  29.00   50
;
_diffrn_measurement_device 'four-circle diffractometer'
_diffrn_measurement_device_type 'XtaLAB Synergy R, DW system, HyPix-Arc 150'
_diffrn_measurement_method '\w scans'
_diffrn_orient_matrix_type 'CrysAlisPro convention (1999,Acta A55,543-557)'
_diffrn_orient_matrix_UB_11 0.0340493667
_diffrn_orient_matrix_UB_12 -0.0119892667
_diffrn_orient_matrix_UB_13 -0.0004634667
_diffrn_orient_matrix_UB_21 -0.0328340000
_diffrn_orient_matrix_UB_22 -0.0454059000
_diffrn_orient_matrix_UB_23 0.0301780000
_diffrn_orient_matrix_UB_31 -0.0064033333
_diffrn_orient_matrix_UB_32 -0.0086707667
_diffrn_orient_matrix_UB_33 -0.1567802667
_diffrn_radiation_monochromator mirror
_diffrn_radiation_probe x-ray
_diffrn_radiation_type 'Cu K\a'
_diffrn_radiation_wavelength 1.54184
_diffrn_reflns_av_R_equivalents 0.0584
_diffrn_reflns_av_unetI/netI 0.0495
_diffrn_reflns_Laue_measured_fraction_full 1.000
_diffrn_reflns_Laue_measured_fraction_max 0.992
_diffrn_reflns_limit_h_max 45
_diffrn_reflns_limit_h_min -46
_diffrn_reflns_limit_k_max 46
_diffrn_reflns_limit_k_min -46
_diffrn_reflns_limit_l_max 8
_diffrn_reflns_limit_l_min -11
_diffrn_reflns_number 30151
_diffrn_reflns_point_group_measured_fraction_full 1.000
_diffrn_reflns_point_group_measured_fraction_max 0.992
_diffrn_reflns_theta_full 67.684
_diffrn_reflns_theta_max 74.719
_diffrn_reflns_theta_min 2.373
_diffrn_source 'Rotating-anode X-ray tube'
_diffrn_source_type 'Rigaku (Cu) X-ray Source'
_exptl_absorpt_coefficient_mu 0.560
_exptl_absorpt_correction_T_max 1.000
_exptl_absorpt_correction_T_min 0.619
_exptl_absorpt_correction_type gaussian
_exptl_absorpt_process_details
;
CrysAlisPro 1.171.41.122a (Rigaku Oxford Diffraction, 2021)
Numerical absorption correction based on Gaussian integration over
a multifaceted crystal model.
Empirical absorption correction using spherical harmonics
as implemented in SCALE3 ABSPACK scaling algorithm
;
_exptl_crystal_colour colourless
_exptl_crystal_colour_primary colourless
_exptl_crystal_density_diffrn 1.105
_exptl_crystal_description needle
_exptl_crystal_F_000 4104
_exptl_crystal_size_max 0.42
_exptl_crystal_size_mid 0.04
_exptl_crystal_size_min 0.03
_refine_diff_density_max 0.253
_refine_diff_density_min -0.201
_refine_diff_density_rms 0.045
_refine_ls_extinction_coef 0.000047(8)
_refine_ls_extinction_expression Fc^*^=kFc[1+0.001xFc^2^\l^3^/sin(2\q)]^-1/4^
_refine_ls_extinction_method 'SHELXL-2018/3 (Sheldrick 2018)'
_refine_ls_goodness_of_fit_ref 1.020
_refine_ls_hydrogen_treatment mixed
_refine_ls_matrix_type full
_refine_ls_number_parameters 323
_refine_ls_number_reflns 5233
_refine_ls_number_restraints 72
_refine_ls_restrained_S_all 1.021
_refine_ls_R_factor_all 0.0641
_refine_ls_R_factor_gt 0.0455
_refine_ls_shift/su_max 0.000
_refine_ls_shift/su_mean 0.000
_refine_ls_structure_factor_coef Fsqd
_refine_ls_weighting_details 'w=1/[\s^2^(Fo^2^)+(0.0365P)^2^+12.5545P] where P=(Fo^2^+2Fc^2^)/3'
_refine_ls_weighting_scheme calc
_refine_ls_wR_factor_gt 0.0956
_refine_ls_wR_factor_ref 0.1027
_reflns_Friedel_coverage 0.000
_reflns_number_gt 4121
_reflns_number_total 5233
_reflns_threshold_expression 'I > 2\s(I)'
_cod_data_source_file d3ce01172k2.cif
_cod_data_source_block ibs-a-temp_06_90_00
_cod_depositor_comments
;
The following automatic conversions were performed:

data item '_exptl_absorpt_correction_type' value 'Gaussian' was
changed to 'gaussian' in accordance with the
/home/data/users/saulius/crontab/automatic-downloads/rss-feeds/RSC/lib/dictionaries/cif_core.dic
dictionary named 'cif_core.dic' version 2.4.2 last updated on
2011-04-26.

Automatic conversion script
Id: cif_fix_values 8170 2020-07-09 18:12:32Z antanas 

 Adding full bibliography for 7248992--7248997.cif.
;
_cod_original_cell_volume 11594.8(5)
_cod_original_sg_symbol_H-M 'R -3'
_cod_database_code 7248994
_audit_contact_author 'Farzaneh Fadaei Tirani'
_chemical_oxdiff_formula 'C25 H28 O N6'
_shelx_space_group_comment
;
The symmetry employed for this shelxl refinement is uniquely defined
by the following loop, which should always be used as a source of
symmetry information in preference to the above space-group names.
They are only intended as comments.
;
_shelx_estimated_absorpt_t_max 0.983
_shelx_estimated_absorpt_t_min 0.799
_olex2_refinement_description
;
1. Fixed Uiso
 At 1.2 times of:
  All C(H) groups, All C(H,H) groups, All C(H,H,H,H) groups, All N(H) groups
 At 1.5 times of:
  All C(H,H,H) groups
2. Restrained distances
 C2T1-C1 = C3T1-C2T1 = C4T1-C3T1 = C2T2-C1 = C3T2-C2T2 = C4T2-C3T2
 1.54 with sigma of 0.02
 C1-C3T2 = C2T2-C4T2
 2.54 with sigma of 0.02
 C1-C3T1 = C2T1-C4T1
 2.54 with sigma of 0.02
 C4T2-C3T2
 1.54 with sigma of 0.01
 C4T1-C3T1
 1.54 with sigma of 0.01
3. Uiso/Uaniso restraints and constraints
C1 \\sim C2T1 \\sim C2T2 \\sim C3T1 \\sim C3T2 \\sim C4T1 \\sim C4T2: within 2A
with sigma of 0.005 and sigma for terminal atoms of 0.01 within 2A
4. Others
 Sof(H1BC)=Sof(H1BD)=Sof(C2T2)=Sof(H2TC)=Sof(H2TD)=Sof(C3T2)=Sof(H3TC)=
 Sof(H3TD)=Sof(C4T2)=Sof(H4TD)=Sof(H4TE)=Sof(H4TF)=1-FVAR(1)
 Sof(H1AA)=Sof(H1AB)=Sof(C2T1)=Sof(H2TA)=Sof(H2TB)=Sof(C3T1)=Sof(H3TA)=
 Sof(H3TB)=Sof(C4T1)=Sof(H4TA)=Sof(H4TB)=Sof(H4TC)=FVAR(1)
5.a Secondary CH2 refined with riding coordinates:
 C1(H1AA,H1AB), C1(H1BC,H1BD), C1M(H1MA,H1MB), C2T1(H2TA,H2TB), C2T2(H2TC,
 H2TD), C3T1(H3TA,H3TB), C3T2(H3TC,H3TD), C6N(H6NA,H6NB), C7N(H7NA,H7NB),
 C8N(H8NA,H8NB), C9N(H9NA,H9NB)
5.b Aromatic/amide H refined with riding coordinates:
 C2B(H2B), C3B(H3B), C3P(H3P), C4P(H4P), C5B(H5B), C5P(H5P), C6B(H6B), C6P(H6P)
5.c Idealised Me refined as rotating group:
 C4T1(H4TA,H4TB,H4TC), C4T2(H4TD,H4TE,H4TF)
;
_olex2_submission_special_instructions 'No special instructions were received'
_oxdiff_exptl_absorpt_empirical_details
;
Empirical correction (ABSPACK) includes:
- Absorption correction using spherical harmonics
- Frame scaling
- Detector area scaling
- B-factor correction
;
_oxdiff_exptl_absorpt_empirical_full_max 2.375
_oxdiff_exptl_absorpt_empirical_full_min 0.522

loop_
_space_group_symop_operation_xyz
'x, y, z'
'-y, x-y, z'
'-x+y, -x, z'
'x+2/3, y+1/3, z+1/3'
'-y+2/3, x-y+1/3, z+1/3'
'-x+y+2/3, -x+1/3, z+1/3'
'x+1/3, y+2/3, z+2/3'
'-y+1/3, x-y+2/3, z+2/3'
'-x+y+1/3, -x+2/3, z+2/3'
'-x, -y, -z'
'y, -x+y, -z'
'x-y, x, -z'
'-x+2/3, -y+1/3, -z+1/3'
'y+2/3, -x+y+1/3, -z+1/3'
'x-y+2/3, x+1/3, -z+1/3'
'-x+1/3, -y+2/3, -z+2/3'
'y+1/3, -x+y+2/3, -z+2/3'
'x-y+1/3, x+2/3, -z+2/3'

loop_
_atom_site_label
_atom_site_type_symbol
_atom_site_fract_x
_atom_site_fract_y
_atom_site_fract_z
_atom_site_U_iso_or_equiv
_atom_site_adp_type
_atom_site_occupancy
_atom_site_site_symmetry_order
_atom_site_calc_flag
_atom_site_refinement_flags_posn
_atom_site_refinement_flags_adp
_atom_site_refinement_flags_occupancy
_atom_site_disorder_assembly
_atom_site_disorder_group
O1N O 0.27488(3) 0.36189(3) 0.30429(11) 0.0251(3) Uani 1 1 d . . . . .
N1 N 0.51648(4) 0.42725(4) 0.51429(13) 0.0183(3) Uani 1 1 d . . . . .
H1 H 0.5035(5) 0.4160(5) 0.4247(17) 0.022 Uiso 1 1 d . U . . .
N1N N 0.26799(4) 0.41768(4) 0.59144(12) 0.0188(3) Uani 1 1 d . . . . .
N2 N 0.54925(4) 0.46619(4) 0.52053(13) 0.0206(3) Uani 1 1 d . . . . .
N3 N 0.56289(4) 0.47172(4) 0.64676(13) 0.0224(3) Uani 1 1 d . . . . .
N3N N 0.31560(4) 0.41697(4) 0.44986(12) 0.0175(3) Uani 1 1 d . . . . .
N4 N 0.53988(4) 0.43707(4) 0.72455(13) 0.0215(3) Uani 1 1 d . . . . .
C1 C 0.33957(5) 0.47216(5) 0.63473(16) 0.0230(3) Uani 1 1 d D U . . .
H1AA H 0.365018 0.470149 0.641922 0.028 Uiso 0.964(2) 1 calc R U P A 1
H1AB H 0.330101 0.473039 0.729873 0.028 Uiso 0.964(2) 1 calc R U P A 1
H1BC H 0.363955 0.484122 0.572459 0.028 Uiso 0.036(2) 1 calc R U P A 2
H1BD H 0.347374 0.461629 0.716810 0.028 Uiso 0.036(2) 1 calc R U P A 2
C1B C 0.41740(4) 0.36706(5) 0.58210(14) 0.0164(3) Uani 1 1 d . . . . .
C1M C 0.35610(5) 0.42746(5) 0.39228(15) 0.0189(3) Uani 1 1 d . . . . .
H1MA H 0.374856 0.457791 0.399603 0.023 Uiso 1 1 calc R U . . .
H1MB H 0.352707 0.420144 0.292665 0.023 Uiso 1 1 calc R U . . .
C1P C 0.43855(5) 0.34610(5) 0.64408(14) 0.0168(3) Uani 1 1 d . . . . .
C2B C 0.38661(5) 0.34694(5) 0.48170(15) 0.0190(3) Uani 1 1 d . . . . .
H2B H 0.379540 0.319799 0.452841 0.023 Uiso 1 1 calc R U . . .
C2N C 0.30689(5) 0.43485(5) 0.56207(14) 0.0173(3) Uani 1 1 d . . . . .
C2P C 0.48115(5) 0.36651(5) 0.67612(14) 0.0174(3) Uani 1 1 d . . . . .
C2T1 C 0.34964(5) 0.51214(5) 0.55901(18) 0.0267(4) Uani 0.964(2) 1 d D U P A 1
H2TA H 0.362187 0.512729 0.467999 0.032 Uiso 0.964(2) 1 calc R U P A 1
H2TB H 0.323643 0.512567 0.542045 0.032 Uiso 0.964(2) 1 calc R U P A 1
C2T2 C 0.3357(10) 0.5084(9) 0.686(5) 0.031(2) Uani 0.036(2) 1 d D U P A 2
H2TC H 0.312779 0.498176 0.753834 0.037 Uiso 0.036(2) 1 calc R U P A 2
H2TD H 0.328197 0.520266 0.606496 0.037 Uiso 0.036(2) 1 calc R U P A 2
C3B C 0.36625(5) 0.36579(5) 0.42358(15) 0.0189(3) Uani 1 1 d . . . . .
H3B H 0.345300 0.351382 0.356078 0.023 Uiso 1 1 calc R U . . .
C3P C 0.49819(5) 0.34486(5) 0.74096(16) 0.0233(3) Uani 1 1 d . . . . .
H3P H 0.526827 0.359056 0.763983 0.028 Uiso 1 1 calc R U . . .
C3T1 C 0.37936(6) 0.55052(6) 0.6414(2) 0.0359(5) Uani 0.964(2) 1 d D U P A 1
H3TA H 0.365571 0.551436 0.727948 0.043 Uiso 0.964(2) 1 calc R U P A 1
H3TB H 0.404003 0.548487 0.667337 0.043 Uiso 0.964(2) 1 calc R U P A 1
C3T2 C 0.3755(11) 0.5428(9) 0.753(5) 0.034(3) Uani 0.036(2) 1 d D U P A 2
H3TC H 0.398731 0.552701 0.686695 0.041 Uiso 0.036(2) 1 calc R U P A 2
H3TD H 0.382464 0.531534 0.835307 0.041 Uiso 0.036(2) 1 calc R U P A 2
C4B C 0.37619(4) 0.40578(5) 0.46320(14) 0.0168(3) Uani 1 1 d . . . . .
C4N C 0.27851(5) 0.38464(5) 0.40075(15) 0.0186(3) Uani 1 1 d . . . . .
C4P C 0.47416(5) 0.30321(5) 0.77217(16) 0.0244(3) Uani 1 1 d . . . . .
H4P H 0.486058 0.288878 0.816676 0.029 Uiso 1 1 calc R U . . .
C4T1 C 0.39333(8) 0.59045(6) 0.5609(3) 0.0588(7) Uani 0.964(2) 1 d D U P A 1
H4TA H 0.369141 0.593059 0.537414 0.088 Uiso 0.964(2) 1 calc R U P A 1
H4TB H 0.407337 0.589884 0.475684 0.088 Uiso 0.964(2) 1 calc R U P A 1
H4TC H 0.412525 0.614142 0.617825 0.088 Uiso 0.964(2) 1 calc R U P A 1
C4T2 C 0.3698(14) 0.5794(10) 0.798(6) 0.040(6) Uani 0.036(2) 1 d D U P A 2
H4TD H 0.347473 0.569785 0.866474 0.060 Uiso 0.036(2) 1 calc R U P A 2
H4TE H 0.362591 0.590340 0.716720 0.060 Uiso 0.036(2) 1 calc R U P A 2
H4TF H 0.395633 0.601213 0.838477 0.060 Uiso 0.036(2) 1 calc R U P A 2
C5 C 0.51115(5) 0.40997(5) 0.63972(14) 0.0173(3) Uani 1 1 d . . . . .
C5B C 0.40653(5) 0.42572(5) 0.56434(15) 0.0176(3) Uani 1 1 d . . . . .
H5B H 0.413767 0.452958 0.592570 0.021 Uiso 1 1 calc R U . . .
C5N C 0.24513(5) 0.38439(5) 0.49034(14) 0.0175(3) Uani 1 1 d . . . . .
C5P C 0.43251(5) 0.28266(5) 0.73767(15) 0.0214(3) Uani 1 1 d . . . . .
H5P H 0.415833 0.253885 0.756655 0.026 Uiso 1 1 calc R U . . .
C6B C 0.42629(5) 0.40653(4) 0.62435(14) 0.0169(3) Uani 1 1 d . . . . .
H6B H 0.446194 0.420401 0.695317 0.020 Uiso 1 1 calc R U . . .
C6N C 0.21422(5) 0.39195(5) 0.40888(15) 0.0208(3) Uani 1 1 d . . . . .
H6NA H 0.226392 0.421640 0.385073 0.025 Uiso 1 1 calc R U . . .
H6NB H 0.205573 0.375385 0.322531 0.025 Uiso 1 1 calc R U . . .
C6P C 0.41503(5) 0.30380(5) 0.67572(15) 0.0185(3) Uani 1 1 d . . . . .
H6P H 0.386306 0.289230 0.654030 0.022 Uiso 1 1 calc R U . . .
C7N C 0.17759(5) 0.37796(5) 0.50815(15) 0.0213(3) Uani 1 1 d . . . . .
H7NA H 0.151399 0.367991 0.456067 0.026 Uiso 1 1 calc R U . . .
H7NB H 0.181673 0.401064 0.569200 0.026 Uiso 1 1 calc R U . . .
C8N C 0.17660(5) 0.34251(5) 0.59365(15) 0.0205(3) Uani 1 1 d . . . . .
H8NA H 0.174966 0.347175 0.693867 0.025 Uiso 1 1 calc R U . . .
H8NB H 0.152286 0.315591 0.567664 0.025 Uiso 1 1 calc R U . . .
C9N C 0.21697(5) 0.34268(5) 0.56042(17) 0.0235(3) Uani 1 1 d . . . . .
H9NA H 0.229954 0.339966 0.646315 0.028 Uiso 1 1 calc R U . . .
H9NB H 0.211545 0.319495 0.497546 0.028 Uiso 1 1 calc R U . . .

loop_
_atom_site_aniso_label
_atom_site_aniso_U_11
_atom_site_aniso_U_22
_atom_site_aniso_U_33
_atom_site_aniso_U_23
_atom_site_aniso_U_13
_atom_site_aniso_U_12
O1N 0.0237(6) 0.0251(6) 0.0261(6) -0.0074(5) -0.0002(5) 0.0118(5)
N1 0.0152(6) 0.0140(6) 0.0206(6) -0.0004(5) -0.0019(5) 0.0036(5)
N1N 0.0167(6) 0.0213(7) 0.0194(6) -0.0007(5) -0.0013(5) 0.0102(5)
N2 0.0161(6) 0.0160(6) 0.0251(7) -0.0010(5) -0.0013(5) 0.0046(5)
N3 0.0197(7) 0.0185(7) 0.0243(7) 0.0001(5) -0.0010(5) 0.0061(6)
N3N 0.0145(6) 0.0185(6) 0.0189(6) 0.0006(5) 0.0014(5) 0.0077(5)
N4 0.0182(7) 0.0182(7) 0.0237(6) 0.0004(5) -0.0015(5) 0.0059(5)
C1 0.0191(8) 0.0239(8) 0.0246(7) -0.0041(6) -0.0012(6) 0.0098(7)
C1B 0.0142(7) 0.0154(7) 0.0173(7) 0.0011(6) 0.0032(6) 0.0057(6)
C1M 0.0135(7) 0.0204(8) 0.0210(7) 0.0033(6) 0.0042(6) 0.0071(6)
C1P 0.0174(7) 0.0164(7) 0.0168(7) -0.0012(6) 0.0016(6) 0.0086(6)
C2B 0.0179(7) 0.0150(7) 0.0223(7) -0.0023(6) 0.0014(6) 0.0070(6)
C2N 0.0175(7) 0.0181(7) 0.0178(7) 0.0016(6) 0.0004(6) 0.0100(6)
C2P 0.0179(7) 0.0153(7) 0.0177(7) 0.0000(6) 0.0010(6) 0.0073(6)
C2T1 0.0222(8) 0.0196(8) 0.0373(9) -0.0016(7) -0.0005(7) 0.0097(7)
C2T2 0.024(3) 0.023(3) 0.040(3) -0.006(3) -0.001(3) 0.009(3)
C3B 0.0155(7) 0.0183(7) 0.0200(7) -0.0031(6) -0.0006(6) 0.0062(6)
C3P 0.0188(8) 0.0235(8) 0.0257(8) 0.0021(7) -0.0019(6) 0.0092(7)
C3T1 0.0276(10) 0.0242(9) 0.0518(11) -0.0110(8) -0.0006(9) 0.0099(8)
C3T2 0.027(4) 0.024(4) 0.047(4) -0.009(4) -0.001(4) 0.009(4)
C4B 0.0154(7) 0.0171(7) 0.0166(7) 0.0029(6) 0.0056(6) 0.0072(6)
C4N 0.0183(8) 0.0192(8) 0.0196(7) 0.0017(6) -0.0004(6) 0.0102(6)
C4P 0.0265(9) 0.0225(8) 0.0269(8) 0.0051(7) 0.0012(7) 0.0143(7)
C4T1 0.0478(14) 0.0230(11) 0.098(2) -0.0036(12) -0.0046(13) 0.0119(10)
C4T2 0.032(7) 0.025(7) 0.054(7) -0.011(7) -0.003(7) 0.007(7)
C5 0.0158(7) 0.0178(7) 0.0191(7) -0.0009(6) -0.0019(6) 0.0090(6)
C5B 0.0157(7) 0.0133(7) 0.0208(7) -0.0002(6) 0.0026(6) 0.0050(6)
C5N 0.0168(7) 0.0182(7) 0.0190(7) -0.0013(6) -0.0012(6) 0.0099(6)
C5P 0.0238(8) 0.0150(7) 0.0233(7) 0.0025(6) 0.0043(6) 0.0082(7)
C6B 0.0148(7) 0.0160(7) 0.0177(7) -0.0009(6) 0.0005(6) 0.0060(6)
C6N 0.0200(8) 0.0228(8) 0.0212(7) 0.0019(6) -0.0029(6) 0.0119(7)
C6P 0.0175(7) 0.0155(7) 0.0200(7) -0.0006(6) 0.0015(6) 0.0063(6)
C7N 0.0164(7) 0.0231(8) 0.0251(8) 0.0010(6) -0.0005(6) 0.0104(7)
C8N 0.0170(7) 0.0219(8) 0.0214(7) 0.0007(6) -0.0007(6) 0.0090(6)
C9N 0.0199(8) 0.0208(8) 0.0310(8) 0.0062(7) 0.0025(7) 0.0113(7)

loop_
_atom_type_symbol
_atom_type_description
_atom_type_scat_dispersion_real
_atom_type_scat_dispersion_imag
_atom_type_scat_source
C C 0.0181 0.0091 'International Tables Vol C Tables 4.2.6.8 and 6.1.1.4'
H H 0.0000 0.0000 'International Tables Vol C Tables 4.2.6.8 and 6.1.1.4'
N N 0.0311 0.0180 'International Tables Vol C Tables 4.2.6.8 and 6.1.1.4'
O O 0.0492 0.0322 'International Tables Vol C Tables 4.2.6.8 and 6.1.1.4'

loop_
_exptl_crystal_face_index_h
_exptl_crystal_face_index_k
_exptl_crystal_face_index_l
_exptl_crystal_face_perp_dist
1 0 0 0.0303
-1 0 0 0.0043
1 -1 0 0.0245
-1 1 0 0.0055
0 0 -1 0.1650
0 0 1 0.2520
0 1 0 0.0222
0 -1 0 0.0062

loop_
_geom_angle_atom_site_label_1
_geom_angle_atom_site_label_2
_geom_angle_atom_site_label_3
_geom_angle
_geom_angle_site_symmetry_1
_geom_angle_site_symmetry_3
_geom_angle_publ_flag
N2 N1 H1 119.2(10) . . ?
C5 N1 H1 132.2(10) . . ?
C5 N1 N2 108.24(12) . . ?
C2N N1N C5N 107.82(12) . . ?
N3 N2 N1 106.51(12) . . ?
N2 N3 N4 110.88(12) . . ?
C2N N3N C1M 128.50(12) . . ?
C4N N3N C1M 123.23(12) . . ?
C4N N3N C2N 108.20(12) . . ?
C5 N4 N3 105.49(12) . . ?
H1AA C1 H1AB 107.9 . . ?
H1BC C1 H1BD 106.2 . . ?
C2N C1 H1AA 109.2 . . ?
C2N C1 H1AB 109.2 . . ?
C2N C1 H1BC 105.8 . . ?
C2N C1 H1BD 105.8 . . ?
C2N C1 C2T1 111.88(13) . . ?
C2N C1 C2T2 126.1(11) . . ?
C2T1 C1 H1AA 109.2 . . ?
C2T1 C1 H1AB 109.2 . . ?
C2T2 C1 H1BC 105.8 . . ?
C2T2 C1 H1BD 105.8 . . ?
C2B C1B C1P 120.39(13) . . ?
C6B C1B C1P 121.82(13) . . ?
C6B C1B C2B 117.76(14) . . ?
N3N C1M H1MA 108.8 . . ?
N3N C1M H1MB 108.8 . . ?
N3N C1M C4B 113.85(12) . . ?
H1MA C1M H1MB 107.7 . . ?
C4B C1M H1MA 108.8 . . ?
C4B C1M H1MB 108.8 . . ?
C2P C1P C1B 123.73(13) . . ?
C6P C1P C1B 118.80(13) . . ?
C6P C1P C2P 117.46(14) . . ?
C1B C2B H2B 119.4 . . ?
C3B C2B C1B 121.29(14) . . ?
C3B C2B H2B 119.4 . . ?
N1N C2N N3N 114.00(13) . . ?
N1N C2N C1 123.46(13) . . ?
N3N C2N C1 122.42(13) . . ?
C1P C2P C5 124.73(13) . . ?
C3P C2P C1P 120.02(14) . . ?
C3P C2P C5 115.17(13) . . ?
C1 C2T1 H2TA 109.2 . . ?
C1 C2T1 H2TB 109.2 . . ?
H2TA C2T1 H2TB 107.9 . . ?
C3T1 C2T1 C1 111.97(15) . . ?
C3T1 C2T1 H2TA 109.2 . . ?
C3T1 C2T1 H2TB 109.2 . . ?
C1 C2T2 H2TC 108.9 . . ?
C1 C2T2 H2TD 108.9 . . ?
C1 C2T2 C3T2 113.6(18) . . ?
H2TC C2T2 H2TD 107.7 . . ?
C3T2 C2T2 H2TC 108.9 . . ?
C3T2 C2T2 H2TD 108.9 . . ?
C2B C3B H3B 119.7 . . ?
C2B C3B C4B 120.65(14) . . ?
C4B C3B H3B 119.7 . . ?
C2P C3P H3P 119.4 . . ?
C4P C3P C2P 121.24(15) . . ?
C4P C3P H3P 119.4 . . ?
C2T1 C3T1 H3TA 109.1 . . ?
C2T1 C3T1 H3TB 109.1 . . ?
H3TA C3T1 H3TB 107.8 . . ?
C4T1 C3T1 C2T1 112.58(17) . . ?
C4T1 C3T1 H3TA 109.1 . . ?
C4T1 C3T1 H3TB 109.1 . . ?
C2T2 C3T2 H3TC 109.5 . . ?
C2T2 C3T2 H3TD 109.5 . . ?
C2T2 C3T2 C4T2 110.7(16) . . ?
H3TC C3T2 H3TD 108.1 . . ?
C4T2 C3T2 H3TC 109.5 . . ?
C4T2 C3T2 H3TD 109.5 . . ?
C3B C4B C1M 120.51(13) . . ?
C5B C4B C1M 121.24(13) . . ?
C5B C4B C3B 118.17(14) . . ?
O1N C4N N3N 125.52(14) . . ?
O1N C4N C5N 128.86(14) . . ?
N3N C4N C5N 105.62(12) . . ?
C3P C4P H4P 120.5 . . ?
C3P C4P C5P 119.08(15) . . ?
C5P C4P H4P 120.5 . . ?
C3T1 C4T1 H4TA 109.5 . . ?
C3T1 C4T1 H4TB 109.5 . . ?
C3T1 C4T1 H4TC 109.5 . . ?
H4TA C4T1 H4TB 109.5 . . ?
H4TA C4T1 H4TC 109.5 . . ?
H4TB C4T1 H4TC 109.5 . . ?
C3T2 C4T2 H4TD 109.5 . . ?
C3T2 C4T2 H4TE 109.5 . . ?
C3T2 C4T2 H4TF 109.5 . . ?
H4TD C4T2 H4TE 109.5 . . ?
H4TD C4T2 H4TF 109.5 . . ?
H4TE C4T2 H4TF 109.5 . . ?
N1 C5 C2P 126.22(13) . . ?
N4 C5 N1 108.88(13) . . ?
N4 C5 C2P 124.63(13) . . ?
C4B C5B H5B 119.4 . . ?
C6B C5B C4B 121.13(14) . . ?
C6B C5B H5B 119.4 . . ?
N1N C5N C4N 104.30(12) . . ?
N1N C5N C6N 110.96(12) . . ?
N1N C5N C9N 112.15(12) . . ?
C4N C5N C6N 113.39(12) . . ?
C4N C5N C9N 113.77(13) . . ?
C9N C5N C6N 102.53(12) . . ?
C4P C5P H5P 119.8 . . ?
C6P C5P C4P 120.37(14) . . ?
C6P C5P H5P 119.8 . . ?
C1B C6B H6B 119.5 . . ?
C5B C6B C1B 120.95(14) . . ?
C5B C6B H6B 119.5 . . ?
C5N C6N H6NA 111.0 . . ?
C5N C6N H6NB 111.0 . . ?
H6NA C6N H6NB 109.0 . . ?
C7N C6N C5N 103.89(12) . . ?
C7N C6N H6NA 111.0 . . ?
C7N C6N H6NB 111.0 . . ?
C1P C6P H6P 119.1 . . ?
C5P C6P C1P 121.79(14) . . ?
C5P C6P H6P 119.1 . . ?
C6N C7N H7NA 110.7 . . ?
C6N C7N H7NB 110.7 . . ?
C6N C7N C8N 105.20(12) . . ?
H7NA C7N H7NB 108.8 . . ?
C8N C7N H7NA 110.7 . . ?
C8N C7N H7NB 110.7 . . ?
C7N C8N H8NA 110.5 . . ?
C7N C8N H8NB 110.5 . . ?
H8NA C8N H8NB 108.7 . . ?
C9N C8N C7N 106.31(12) . . ?
C9N C8N H8NA 110.5 . . ?
C9N C8N H8NB 110.5 . . ?
C5N C9N C8N 105.62(12) . . ?
C5N C9N H9NA 110.6 . . ?
C5N C9N H9NB 110.6 . . ?
C8N C9N H9NA 110.6 . . ?
C8N C9N H9NB 110.6 . . ?
H9NA C9N H9NB 108.7 . . ?

loop_
_geom_bond_atom_site_label_1
_geom_bond_atom_site_label_2
_geom_bond_distance
_geom_bond_site_symmetry_2
_geom_bond_publ_flag
O1N C4N 1.2198(18) . ?
N1 H1 0.977(17) . ?
N1 N2 1.3516(17) . ?
N1 C5 1.3384(18) . ?
N1N C2N 1.2890(19) . ?
N1N C5N 1.4693(18) . ?
N2 N3 1.2963(17) . ?
N3 N4 1.3629(18) . ?
N3N C1M 1.4655(18) . ?
N3N C2N 1.3921(18) . ?
N3N C4N 1.3855(19) . ?
N4 C5 1.3246(19) . ?
C1 H1AA 0.9900 . ?
C1 H1AB 0.9900 . ?
C1 H1BC 0.9900 . ?
C1 H1BD 0.9900 . ?
C1 C2N 1.488(2) . ?
C1 C2T1 1.528(2) . ?
C1 C2T2 1.509(18) . ?
C1B C1P 1.484(2) . ?
C1B C2B 1.399(2) . ?
C1B C6B 1.396(2) . ?
C1M H1MA 0.9900 . ?
C1M H1MB 0.9900 . ?
C1M C4B 1.511(2) . ?
C1P C2P 1.409(2) . ?
C1P C6P 1.401(2) . ?
C2B H2B 0.9500 . ?
C2B C3B 1.384(2) . ?
C2P C3P 1.399(2) . ?
C2P C5 1.477(2) . ?
C2T1 H2TA 0.9900 . ?
C2T1 H2TB 0.9900 . ?
C2T1 C3T1 1.523(2) . ?
C2T2 H2TC 0.9900 . ?
C2T2 H2TD 0.9900 . ?
C2T2 C3T2 1.539(19) . ?
C3B H3B 0.9500 . ?
C3B C4B 1.397(2) . ?
C3P H3P 0.9500 . ?
C3P C4P 1.382(2) . ?
C3T1 H3TA 0.9900 . ?
C3T1 H3TB 0.9900 . ?
C3T1 C4T1 1.521(3) . ?
C3T2 H3TC 0.9900 . ?
C3T2 H3TD 0.9900 . ?
C3T2 C4T2 1.540(9) . ?
C4B C5B 1.394(2) . ?
C4N C5N 1.511(2) . ?
C4P H4P 0.9500 . ?
C4P C5P 1.384(2) . ?
C4T1 H4TA 0.9800 . ?
C4T1 H4TB 0.9800 . ?
C4T1 H4TC 0.9800 . ?
C4T2 H4TD 0.9800 . ?
C4T2 H4TE 0.9800 . ?
C4T2 H4TF 0.9800 . ?
C5B H5B 0.9500 . ?
C5B C6B 1.384(2) . ?
C5N C6N 1.532(2) . ?
C5N C9N 1.530(2) . ?
C5P H5P 0.9500 . ?
C5P C6P 1.383(2) . ?
C6B H6B 0.9500 . ?
C6N H6NA 0.9900 . ?
C6N H6NB 0.9900 . ?
C6N C7N 1.530(2) . ?
C6P H6P 0.9500 . ?
C7N H7NA 0.9900 . ?
C7N H7NB 0.9900 . ?
C7N C8N 1.542(2) . ?
C8N H8NA 0.9900 . ?
C8N H8NB 0.9900 . ?
C8N C9N 1.534(2) . ?
C9N H9NA 0.9900 . ?
C9N H9NB 0.9900 . ?

loop_
_geom_hbond_atom_site_label_D
_geom_hbond_atom_site_label_H
_geom_hbond_atom_site_label_A
_geom_hbond_distance_DH
_geom_hbond_distance_HA
_geom_hbond_distance_DA
_geom_hbond_angle_DHA
_geom_hbond_site_symmetry_A
_geom_hbond_publ_flag
N1 H1 N1N 0.977(17) 1.758(17) 2.7335(17) 176.1(17) 9_554 yes
C1M H1MA N3 0.99 2.53 3.466(2) 158.5 10_666 yes

loop_
_geom_torsion_atom_site_label_1
_geom_torsion_atom_site_label_2
_geom_torsion_atom_site_label_3
_geom_torsion_atom_site_label_4
_geom_torsion
_geom_torsion_site_symmetry_1
_geom_torsion_site_symmetry_2
_geom_torsion_site_symmetry_3
_geom_torsion_site_symmetry_4
_geom_torsion_publ_flag
O1N C4N C5N N1N 178.12(15) . . . . ?
O1N C4N C5N C6N -61.1(2) . . . . ?
O1N C4N C5N C9N 55.6(2) . . . . ?
N1 N2 N3 N4 0.24(16) . . . . ?
N1N C5N C6N C7N -79.03(15) . . . . ?
N1N C5N C9N C8N 84.63(15) . . . . ?
N2 N1 C5 N4 -0.23(17) . . . . ?
N2 N1 C5 C2P -174.41(14) . . . . ?
N2 N3 N4 C5 -0.38(17) . . . . ?
N3 N4 C5 N1 0.36(16) . . . . ?
N3 N4 C5 C2P 174.65(14) . . . . ?
N3N C1M C4B C3B 84.57(17) . . . . ?
N3N C1M C4B C5B -98.76(16) . . . . ?
N3N C4N C5N N1N -2.21(15) . . . . ?
N3N C4N C5N C6N 118.61(13) . . . . ?
N3N C4N C5N C9N -124.72(13) . . . . ?
C1 C2T1 C3T1 C4T1 173.82(17) . . . . ?
C1 C2T2 C3T2 C4T2 178(4) . . . . ?
C1B C1P C2P C3P 176.73(13) . . . . ?
C1B C1P C2P C5 -6.6(2) . . . . ?
C1B C1P C6P C5P -177.90(13) . . . . ?
C1B C2B C3B C4B 0.5(2) . . . . ?
C1M N3N C2N N1N -177.33(13) . . . . ?
C1M N3N C2N C1 6.5(2) . . . . ?
C1M N3N C4N O1N -1.4(2) . . . . ?
C1M N3N C4N C5N 178.89(12) . . . . ?
C1M C4B C5B C6B -176.86(13) . . . . ?
C1P C1B C2B C3B 179.38(13) . . . . ?
C1P C1B C6B C5B 179.37(13) . . . . ?
C1P C2P C3P C4P 1.4(2) . . . . ?
C1P C2P C5 N1 -50.7(2) . . . . ?
C1P C2P C5 N4 135.95(16) . . . . ?
C2B C1B C1P C2P 141.41(15) . . . . ?
C2B C1B C1P C6P -40.0(2) . . . . ?
C2B C1B C6B C5B -2.8(2) . . . . ?
C2B C3B C4B C1M 175.60(13) . . . . ?
C2B C3B C4B C5B -1.2(2) . . . . ?
C2N N1N C5N C4N 2.18(15) . . . . ?
C2N N1N C5N C6N -120.25(13) . . . . ?
C2N N1N C5N C9N 125.74(14) . . . . ?
C2N N3N C1M C4B 85.80(18) . . . . ?
C2N N3N C4N O1N -178.81(14) . . . . ?
C2N N3N C4N C5N 1.51(15) . . . . ?
C2N C1 C2T1 C3T1 173.41(14) . . . . ?
C2N C1 C2T2 C3T2 -178(3) . . . . ?
C2P C1P C6P C5P 0.8(2) . . . . ?
C2P C3P C4P C5P 0.3(2) . . . . ?
C2T1 C1 C2N N1N -93.76(18) . . . . ?
C2T1 C1 C2N N3N 82.08(18) . . . . ?
C2T2 C1 C2N N1N -37(2) . . . . ?
C2T2 C1 C2N N3N 139(2) . . . . ?
C3B C4B C5B C6B -0.1(2) . . . . ?
C3P C2P C5 N1 126.04(16) . . . . ?
C3P C2P C5 N4 -47.3(2) . . . . ?
C3P C4P C5P C6P -1.5(2) . . . . ?
C4B C5B C6B C1B 2.1(2) . . . . ?
C4N N3N C1M C4B -91.03(17) . . . . ?
C4N N3N C2N N1N -0.13(17) . . . . ?
C4N N3N C2N C1 -176.32(13) . . . . ?
C4N C5N C6N C7N 163.98(12) . . . . ?
C4N C5N C9N C8N -157.29(12) . . . . ?
C4P C5P C6P C1P 0.9(2) . . . . ?
C5 N1 N2 N3 -0.01(16) . . . . ?
C5 C2P C3P C4P -175.57(14) . . . . ?
C5N N1N C2N N3N -1.37(17) . . . . ?
C5N N1N C2N C1 174.78(13) . . . . ?
C5N C6N C7N C8N -31.74(15) . . . . ?
C6B C1B C1P C2P -40.8(2) . . . . ?
C6B C1B C1P C6P 137.85(15) . . . . ?
C6B C1B C2B C3B 1.5(2) . . . . ?
C6N C5N C9N C8N -34.45(15) . . . . ?
C6N C7N C8N C9N 10.29(16) . . . . ?
C6P C1P C2P C3P -1.9(2) . . . . ?
C6P C1P C2P C5 174.72(13) . . . . ?
C7N C8N C9N C5N 15.08(16) . . . . ?
C9N C5N C6N C7N 40.88(15) . . . . ?

loop_
_exptl_oxdiff_crystal_face_indexfrac_h
_exptl_oxdiff_crystal_face_indexfrac_k
_exptl_oxdiff_crystal_face_indexfrac_l
_exptl_oxdiff_crystal_face_x
_exptl_oxdiff_crystal_face_y
_exptl_oxdiff_crystal_face_z
1.0060 -0.0167 -0.0044 0.0345 -0.0324 -0.0056
-1.0060 0.0167 0.0044 -0.0345 0.0324 0.0056
0.9881 -1.0044 -0.0094 0.0457 0.0129 0.0039
-0.9881 1.0044 0.0094 -0.0457 -0.0129 -0.0039
-0.1014 0.1058 -0.9841 -0.0043 -0.0312 0.1540
0.1014 -0.1058 0.9841 0.0043 0.0312 -0.1540
0.0179 0.9877 0.0050 -0.0112 -0.0453 -0.0095
-0.0179 -0.9877 -0.0050 0.0112 0.0453 0.0095
